data_2228108
loop_
_publ_author_name
'Peng, Cong-Hu'
'Li, Yun-Peng'

_publ_section_title
;
 (<i>R</i>)-2-Methylpiperazine-1,4-diium diaquatetrachloridoferrate(II)
;
_journal_coeditor_code XU5019
_journal_issue 10
_journal_name_full 'Acta Crystallographica Section E'
_journal_page_first m1224
_journal_paper_doi 10.1107/S1600536810035506
_journal_volume 66
_journal_year 2010
_chemical_formula_iupac '(C5 H14 N2) [Fe Cl4 (H2 O)2]'
_chemical_formula_moiety 'C5 H14 N2 2+, Cl4 Fe H4 O2 2-'
_chemical_formula_sum 'C5 H18 Cl4 Fe N2 O2'
_chemical_formula_weight 335.86
_chemical_name_systematic
;
(<i>R</i>)-2-Methylpiperazine-1,4-diium diaquatetrachloridoferrate(II)
;
_space_group_IT_number 4
_symmetry_cell_setting monoclinic
_symmetry_space_group_name_Hall 'P 2yb'
_symmetry_space_group_name_H-M 'P 1 21 1'
_atom_sites_solution_hydrogens geom
_atom_sites_solution_primary direct
_atom_sites_solution_secondary difmap
_audit_creation_method SHELXL-97
_cell_angle_alpha 90.00
_cell_angle_beta 101.64(3)
_cell_angle_gamma 90.00
_cell_formula_units_Z 2
_cell_length_a 8.6013(17)
_cell_length_b 6.4495(13)
_cell_length_c 12.024(2)
_cell_measurement_reflns_used 2456
_cell_measurement_temperature 291(2)
_cell_measurement_theta_max 25.99
_cell_measurement_theta_min 3.24
_cell_volume 653.3(2)
_computing_cell_refinement 'CrystalClear (Rigaku, 2005)'
_computing_data_collection 'CrystalClear (Rigaku, 2005)'
_computing_data_reduction 'CrystalClear (Rigaku, 2005)'
_computing_molecular_graphics 'SHELXTL (Sheldrick, 2008)'
_computing_publication_material 'SHELXL97 (Sheldrick, 2008)'
_computing_structure_refinement 'SHELXL97 (Sheldrick, 2008)'
_computing_structure_solution 'SHELXS97 (Sheldrick, 2008)'
_diffrn_ambient_temperature 291(2)
_diffrn_detector_area_resol_mean 13.6612
_diffrn_measured_fraction_theta_full 0.998
_diffrn_measured_fraction_theta_max 0.998
_diffrn_measurement_device_type 'Rigaku SCXmini'
_diffrn_measurement_method '\w scans'
_diffrn_radiation_monochromator graphite
_diffrn_radiation_source 'fine-focus sealed tube'
_diffrn_radiation_type MoK\a
_diffrn_radiation_wavelength 0.71073
_diffrn_reflns_av_R_equivalents 0.0253
_diffrn_reflns_av_sigmaI/netI 0.0339
_diffrn_reflns_limit_h_max 10
_diffrn_reflns_limit_h_min -10
_diffrn_reflns_limit_k_max 7
_diffrn_reflns_limit_k_min -7
_diffrn_reflns_limit_l_max 14
_diffrn_reflns_limit_l_min -14
_diffrn_reflns_number 6105
_diffrn_reflns_theta_full 25.99
_diffrn_reflns_theta_max 25.99
_diffrn_reflns_theta_min 3.24
_diffrn_standards_number 0
_exptl_absorpt_coefficient_mu 1.952
_exptl_absorpt_correction_T_max 0.9
_exptl_absorpt_correction_T_min 0.8
_exptl_absorpt_correction_type multi-scan
_exptl_absorpt_process_details '(CrystalClear; Rigaku, 2005)'
_exptl_crystal_colour yellow
_exptl_crystal_density_diffrn 1.707
_exptl_crystal_density_method 'not measured'
_exptl_crystal_description block
_exptl_crystal_F_000 344
_exptl_crystal_size_max 0.28
_exptl_crystal_size_mid 0.24
_exptl_crystal_size_min 0.20
_refine_diff_density_max 0.194
_refine_diff_density_min -0.238
_refine_ls_abs_structure_details 'Flack (1983), 1156 Friedel pairs'
_refine_ls_abs_structure_Flack 0.010(14)
_refine_ls_extinction_coef 0.116(2)
_refine_ls_extinction_expression Fc^*^=kFc[1+0.001xFc^2^\l^3^/sin(2\q)]^-1/4^
_refine_ls_extinction_method 'SHELXL97 (Sheldrick, 2008)'
_refine_ls_goodness_of_fit_ref 1.077
_refine_ls_hydrogen_treatment constr
_refine_ls_matrix_type full
_refine_ls_number_parameters 129
_refine_ls_number_reflns 2558
_refine_ls_number_restraints 1
_refine_ls_restrained_S_all 1.077
_refine_ls_R_factor_all 0.0245
_refine_ls_R_factor_gt 0.0225
_refine_ls_shift/su_max 0.001
_refine_ls_shift/su_mean 0.000
_refine_ls_structure_factor_coef Fsqd
_refine_ls_weighting_details 'calc w=1/[\s^2^(Fo^2^)+(0.0172P)^2^+0.0801P] where P=(Fo^2^+2Fc^2^)/3'
_refine_ls_weighting_scheme calc
_refine_ls_wR_factor_gt 0.0498
_refine_ls_wR_factor_ref 0.0504
_reflns_number_gt 2456
_reflns_number_total 2558
_reflns_threshold_expression I>2sigma(I)
_cod_data_source_file xu5019.cif
_cod_data_source_block I
_cod_original_sg_symbol_H-M 'P 21'
_cod_database_code 2228108
_cod_database_fobs_code 2228108

loop_
_symmetry_equiv_pos_as_xyz
'x, y, z'
'-x, y+1/2, -z'

loop_
_atom_site_type_symbol
_atom_site_label
_atom_site_fract_x
_atom_site_fract_y
_atom_site_fract_z
_atom_site_U_iso_or_equiv
_atom_site_adp_type
_atom_site_calc_flag
_atom_site_refinement_flags
_atom_site_occupancy
_atom_site_disorder_assembly
_atom_site_disorder_group
Fe Fe1 0.92584(4) 0.85265(6) 0.73702(3) 0.02261(10) Uani d . 1 . .
Cl Cl1 0.63527(7) 0.89798(9) 0.69296(5) 0.03230(17) Uani d . 1 . .
Cl Cl2 0.95176(8) 1.16607(10) 0.86527(5) 0.03236(16) Uani d . 1 . .
Cl Cl3 0.88976(8) 0.53109(10) 0.60858(5) 0.03094(16) Uani d . 1 . .
Cl Cl4 1.21704(8) 0.81475(10) 0.77621(7) 0.0463(2) Uani d . 1 . .
N N1 0.2717(2) 0.3313(4) 0.75683(15) 0.0271(5) Uani d . 1 . .
H H1C 0.1922 0.2493 0.7690 0.033 Uiso calc R 1 . .
H H1D 0.2396 0.4639 0.7587 0.033 Uiso calc R 1 . .
N N2 0.5845(2) 0.3786(4) 0.71209(16) 0.0309(5) Uani d . 1 . .
H H2C 0.6147 0.2453 0.7103 0.037 Uiso calc R 1 . .
H H2D 0.6648 0.4588 0.6994 0.037 Uiso calc R 1 . .
O O1 0.9382(2) 1.0515(3) 0.59861(15) 0.0433(5) Uani d . 1 . .
H H11 0.9818 1.0347 0.5446 0.065 Uiso d R 1 . .
H H12 0.9188 1.1870 0.6013 0.065 Uiso d R 1 . .
O O2 0.91049(19) 0.6462(3) 0.87073(13) 0.0303(4) Uani d . 1 . .
H H21 0.9234 0.5037 0.8634 0.045 Uiso d R 1 . .
H H22 0.9545 0.6697 0.9406 0.045 Uiso d R 1 . .
C C1 0.4148(3) 0.2974(4) 0.84969(18) 0.0242(5) Uani d . 1 . .
H H1A 0.4447 0.1506 0.8508 0.029 Uiso calc R 1 . .
C C2 0.5510(3) 0.4269(4) 0.82553(19) 0.0271(6) Uani d . 1 . .
H H2A 0.5248 0.5727 0.8289 0.032 Uiso calc R 1 . .
H H2B 0.6452 0.4003 0.8833 0.032 Uiso calc R 1 . .
C C3 0.4415(3) 0.4152(5) 0.6213(2) 0.0339(6) Uani d . 1 . .
H H3A 0.4649 0.3796 0.5480 0.041 Uiso calc R 1 . .
H H3B 0.4127 0.5607 0.6198 0.041 Uiso calc R 1 . .
C C4 0.3052(3) 0.2856(4) 0.64264(19) 0.0317(6) Uani d . 1 . .
H H4A 0.2115 0.3146 0.5849 0.038 Uiso calc R 1 . .
H H4B 0.3308 0.1398 0.6379 0.038 Uiso calc R 1 . .
C C5 0.3760(3) 0.3539(5) 0.9633(2) 0.0399(6) Uani d . 1 . .
H H5A 0.3347 0.4926 0.9600 0.060 Uiso calc R 1 . .
H H5B 0.4705 0.3458 1.0213 0.060 Uiso calc R 1 . .
H H5C 0.2981 0.2593 0.9807 0.060 Uiso calc R 1 . .

loop_
_atom_site_aniso_label
_atom_site_aniso_U_11
_atom_site_aniso_U_22
_atom_site_aniso_U_33
_atom_site_aniso_U_12
_atom_site_aniso_U_13
_atom_site_aniso_U_23
Fe1 0.02514(17) 0.01809(17) 0.02560(17) -0.00031(12) 0.00748(12) 0.00170(13)
Cl1 0.0251(3) 0.0260(4) 0.0452(4) 0.0010(2) 0.0056(2) -0.0016(3)
Cl2 0.0461(4) 0.0235(3) 0.0255(3) 0.0002(3) 0.0024(3) -0.0033(3)
Cl3 0.0468(4) 0.0231(3) 0.0269(3) 0.0018(3) 0.0171(3) -0.0002(3)
Cl4 0.0270(4) 0.0260(5) 0.0866(6) 0.0004(3) 0.0131(3) 0.0033(4)
N1 0.0224(10) 0.0257(12) 0.0326(11) -0.0024(9) 0.0039(8) 0.0032(10)
N2 0.0295(11) 0.0285(13) 0.0388(11) -0.0037(10) 0.0163(8) -0.0018(11)
O1 0.0727(14) 0.0263(10) 0.0418(11) 0.0091(10) 0.0376(10) 0.0080(9)
O2 0.0425(10) 0.0245(10) 0.0224(8) -0.0018(8) 0.0033(7) 0.0017(8)
C1 0.0243(12) 0.0214(14) 0.0249(12) -0.0003(10) 0.0005(9) 0.0041(10)
C2 0.0235(12) 0.0272(15) 0.0300(13) -0.0037(11) 0.0044(10) -0.0014(11)
C3 0.0438(15) 0.0347(16) 0.0247(12) -0.0036(12) 0.0106(10) 0.0005(11)
C4 0.0350(14) 0.0298(15) 0.0273(13) -0.0028(11) -0.0007(10) -0.0031(11)
C5 0.0432(15) 0.0486(17) 0.0298(13) -0.0074(14) 0.0122(11) 0.0019(13)

loop_
_atom_type_symbol
_atom_type_description
_atom_type_scat_dispersion_real
_atom_type_scat_dispersion_imag
_atom_type_scat_source
C C 0.0033 0.0016 'International Tables Vol C Tables 4.2.6.8 and 6.1.1.4'
H H 0.0000 0.0000 'International Tables Vol C Tables 4.2.6.8 and 6.1.1.4'
N N 0.0061 0.0033 'International Tables Vol C Tables 4.2.6.8 and 6.1.1.4'
O O 0.0106 0.0060 'International Tables Vol C Tables 4.2.6.8 and 6.1.1.4'
Cl Cl 0.1484 0.1585 'International Tables Vol C Tables 4.2.6.8 and 6.1.1.4'
Fe Fe 0.3463 0.8444 'International Tables Vol C Tables 4.2.6.8 and 6.1.1.4'

loop_
_geom_angle_atom_site_label_1
_geom_angle_atom_site_label_2
_geom_angle_atom_site_label_3
_geom_angle_site_symmetry_1
_geom_angle_site_symmetry_3
_geom_angle
_geom_angle_publ_flag
O2 Fe1 O1 . . 177.97(9) ?
O2 Fe1 Cl1 . . 91.26(5) ?
O1 Fe1 Cl1 . . 88.22(6) ?
O2 Fe1 Cl4 . . 90.52(5) ?
O1 Fe1 Cl4 . . 90.00(6) ?
Cl1 Fe1 Cl4 . . 178.22(3) ?
O2 Fe1 Cl2 . . 92.94(5) ?
O1 Fe1 Cl2 . . 89.03(6) ?
Cl1 Fe1 Cl2 . . 89.83(3) ?
Cl4 Fe1 Cl2 . . 90.09(3) ?
O2 Fe1 Cl3 . . 85.99(5) ?
O1 Fe1 Cl3 . . 92.03(6) ?
Cl1 Fe1 Cl3 . . 88.41(3) ?
Cl4 Fe1 Cl3 . . 91.70(3) ?
Cl2 Fe1 Cl3 . . 177.92(3) ?
C4 N1 C1 . . 112.03(19) ?
C4 N1 H1C . . 109.2 ?
C1 N1 H1C . . 109.2 ?
C4 N1 H1D . . 109.2 ?
C1 N1 H1D . . 109.2 ?
H1C N1 H1D . . 107.9 ?
C2 N2 C3 . . 110.8(2) ?
C2 N2 H2C . . 109.5 ?
C3 N2 H2C . . 109.5 ?
C2 N2 H2D . . 109.5 ?
C3 N2 H2D . . 109.5 ?
H2C N2 H2D . . 108.1 ?
Fe1 O1 H11 . . 130.2 ?
Fe1 O1 H12 . . 121.6 ?
H11 O1 H12 . . 106.1 ?
Fe1 O2 H21 . . 121.5 ?
Fe1 O2 H22 . . 123.2 ?
H21 O2 H22 . . 103.2 ?
N1 C1 C2 . . 109.07(19) ?
N1 C1 C5 . . 109.81(19) ?
C2 C1 C5 . . 111.1(2) ?
N1 C1 H1A . . 108.9 ?
C2 C1 H1A . . 108.9 ?
C5 C1 H1A . . 108.9 ?
N2 C2 C1 . . 111.2(2) ?
N2 C2 H2A . . 109.4 ?
C1 C2 H2A . . 109.4 ?
N2 C2 H2B . . 109.4 ?
C1 C2 H2B . . 109.4 ?
H2A C2 H2B . . 108.0 ?
N2 C3 C4 . . 110.1(2) ?
N2 C3 H3A . . 109.6 ?
C4 C3 H3A . . 109.6 ?
N2 C3 H3B . . 109.6 ?
C4 C3 H3B . . 109.6 ?
H3A C3 H3B . . 108.2 ?
N1 C4 C3 . . 110.5(2) ?
N1 C4 H4A . . 109.5 ?
C3 C4 H4A . . 109.5 ?
N1 C4 H4B . . 109.5 ?
C3 C4 H4B . . 109.5 ?
H4A C4 H4B . . 108.1 ?
C1 C5 H5A . . 109.5 ?
C1 C5 H5B . . 109.5 ?
H5A C5 H5B . . 109.5 ?
C1 C5 H5C . . 109.5 ?
H5A C5 H5C . . 109.5 ?
H5B C5 H5C . . 109.5 ?

loop_
_geom_bond_atom_site_label_1
_geom_bond_atom_site_label_2
_geom_bond_site_symmetry_2
_geom_bond_distance
_geom_bond_publ_flag
Fe1 O2 . 2.1122(17) ?
Fe1 O1 . 2.1205(18) ?
Fe1 Cl1 . 2.4654(9) ?
Fe1 Cl4 . 2.4655(8) ?
Fe1 Cl2 . 2.5249(9) ?
Fe1 Cl3 . 2.5669(8) ?
N1 C4 . 1.488(3) ?
N1 C1 . 1.502(3) ?
N1 H1C . 0.9000 ?
N1 H1D . 0.9000 ?
N2 C2 . 1.483(3) ?
N2 C3 . 1.490(3) ?
N2 H2C . 0.9000 ?
N2 H2D . 0.9000 ?
O1 H11 . 0.8195 ?
O1 H12 . 0.8919 ?
O2 H21 . 0.9315 ?
O2 H22 . 0.8622 ?
C1 C2 . 1.514(3) ?
C1 C5 . 1.515(3) ?
C1 H1A . 0.9800 ?
C2 H2A . 0.9700 ?
C2 H2B . 0.9700 ?
C3 C4 . 1.503(3) ?
C3 H3A . 0.9700 ?
C3 H3B . 0.9700 ?
C4 H4A . 0.9700 ?
C4 H4B . 0.9700 ?
C5 H5A . 0.9600 ?
C5 H5B . 0.9600 ?
C5 H5C . 0.9600 ?

loop_
_geom_hbond_atom_site_label_D
_geom_hbond_atom_site_label_H
_geom_hbond_atom_site_label_A
_geom_hbond_site_symmetry_A
_geom_hbond_distance_DH
_geom_hbond_distance_HA
_geom_hbond_distance_DA
_geom_hbond_angle_DHA
N1 H1C Cl2 1_445 0.90 2.62 3.443(2) 152
N1 H1C Cl4 1_445 0.90 2.81 3.379(3) 122
N1 H1D Cl4 1_455 0.90 2.28 3.169(3) 167
N2 H2C Cl1 1_545 0.90 2.26 3.145(3) 168
N2 H2D Cl3 . 0.90 2.45 3.275(2) 152
O1 H11 Cl3 2_756 0.82 2.33 3.147(2) 173
O1 H12 Cl3 1_565 0.89 2.24 3.127(2) 176
O2 H21 Cl2 1_545 0.93 2.19 3.119(2) 174
O2 H22 Cl2 2_747 0.86 2.31 3.1590(18) 168

loop_
_geom_torsion_atom_site_label_1
_geom_torsion_atom_site_label_2
_geom_torsion_atom_site_label_3
_geom_torsion_atom_site_label_4
_geom_torsion_site_symmetry_1
_geom_torsion_site_symmetry_2
_geom_torsion_site_symmetry_3
_geom_torsion_site_symmetry_4
_geom_torsion
_geom_torsion_publ_flag
C4 N1 C1 C2 . . . . 55.9(3) ?
C4 N1 C1 C5 . . . . 177.8(2) ?
C3 N2 C2 C1 . . . . 58.3(3) ?
N1 C1 C2 N2 . . . . -56.3(3) ?
C5 C1 C2 N2 . . . . -177.4(2) ?
C2 N2 C3 C4 . . . . -57.9(3) ?
C1 N1 C4 C3 . . . . -56.9(3) ?
N2 C3 C4 N1 . . . . 56.9(3) ?
